data_4123612
loop_
_publ_author_name
'Tanioka, Masaru'
'Kamino, Shinichiro'
'Muranaka, Atsuya'
'Ooyama, Yousuke'
'Ota, Hiromi'
'Shirasaki, Yoshinao'
'Horigome, Jun'
'Ueda, Masashi'
'Uchiyama, Masanobu'
'Sawada, Daisuke'
'Enomoto, Shuichi'

_publ_section_title
;
 Reversible near-infrared/blue mechanofluorochromism of
 aminobenzopyranoxanthene.
;
_journal_issue 20
_journal_name_full 'Journal of the American Chemical Society'
_journal_page_first 6436
_journal_page_last 6439
_journal_paper_doi 10.1021/jacs.5b00877
_journal_volume 137
_journal_year 2015
_chemical_absolute_configuration 'CHOOSE rm ad rmad syn or unk'
_chemical_formula_moiety 'C42.5 H37 Cl N2 O6'
_chemical_formula_sum 'C42.5 H37 Cl N2 O6'
_chemical_formula_weight 707.22
_space_group_crystal_system orthorhombic
_space_group_IT_number 43
_space_group_name_Hall 'F 2 -2d'
_space_group_name_H-M_alt 'F d d 2'
_symmetry_space_group_name_Hall 'F 2 -2d'
_symmetry_space_group_name_H-M 'F d d 2'
_atom_sites_solution_hydrogens geom
_atom_sites_solution_primary direct
_atom_sites_solution_secondary difmap
_cell_angle_alpha 90.0000
_cell_angle_beta 90.0000
_cell_angle_gamma 90.0000
_cell_formula_units_Z 8
_cell_length_a 23.148(7)
_cell_length_b 17.385(5)
_cell_length_c 18.182(4)
_cell_measurement_reflns_used 5629
_cell_measurement_temperature 110
_cell_measurement_theta_max 27.50
_cell_measurement_theta_min 3.10
_cell_volume 7317(3)
_computing_cell_refinement 'CrystalClear-SM Expert 2.0 r16'
_computing_data_collection 'CrystalClear-SM Expert 2.0 r16 (Rigaku, 2014)'
_computing_data_reduction 'CrystalClear-SM Expert 2.0 r16'
_computing_molecular_graphics 'CrystalStructure 4.1'
_computing_publication_material 'CrystalStructure 4.1 (Rigaku, 2014)'
_computing_structure_refinement 'SHELXL97 (Sheldrick, 2008)'
_computing_structure_solution 'SIR2011 (Burla, et al., 2012)'
_diffrn_ambient_temperature 110
_diffrn_detector_area_resol_mean 7.111
_diffrn_measured_fraction_theta_full 0.998
_diffrn_measured_fraction_theta_max 0.998
_diffrn_measurement_device_type 'Rigaku Saturn724'
_diffrn_measurement_method \w
_diffrn_radiation_type 'Mo K\a'
_diffrn_radiation_wavelength 0.71075
_diffrn_reflns_av_R_equivalents 0.0432
_diffrn_reflns_laue_measured_fraction_full 0.000
_diffrn_reflns_laue_measured_fraction_max 0.000
_diffrn_reflns_limit_h_max 29
_diffrn_reflns_limit_h_min -29
_diffrn_reflns_limit_k_max 22
_diffrn_reflns_limit_k_min -22
_diffrn_reflns_limit_l_max 23
_diffrn_reflns_limit_l_min -23
_diffrn_reflns_number 28694
_diffrn_reflns_point_group_measured_fraction_full 0.000
_diffrn_reflns_point_group_measured_fraction_max 0.000
_diffrn_reflns_theta_full 27.470
_diffrn_reflns_theta_max 27.470
_diffrn_reflns_theta_min 3.098
_diffrn_standards_number 0
_exptl_absorpt_coefficient_mu 0.155
_exptl_absorpt_correction_T_max 0.975
_exptl_absorpt_correction_T_min 0.891
_exptl_absorpt_correction_type multi-scan
_exptl_absorpt_process_details 'REQAB (Rigaku, 1998)'
_exptl_crystal_colour colorless
_exptl_crystal_density_diffrn 1.284
_exptl_crystal_density_method 'not measured'
_exptl_crystal_description prism
_exptl_crystal_F_000 2968.00
_exptl_crystal_size_max 0.300
_exptl_crystal_size_mid 0.210
_exptl_crystal_size_min 0.160
_refine_diff_density_max 0.57
_refine_diff_density_min -0.37
_refine_ls_abs_structure_details 'Flack, H. D. (1983), Acta Cryst. A39, 876-881.  2024 Friedel Pairs'
_refine_ls_abs_structure_Flack 0.1(2)
_refine_ls_extinction_method none
_refine_ls_goodness_of_fit_ref 1.099
_refine_ls_hydrogen_treatment constr
_refine_ls_number_parameters 241
_refine_ls_number_reflns 4181
_refine_ls_number_restraints 1
_refine_ls_R_factor_all 0.0698
_refine_ls_R_factor_gt 0.0668
_refine_ls_shift/su_max 0.000
_refine_ls_structure_factor_coef Fsqd
_refine_ls_weighting_details 'w = 1/[\s^2^(Fo^2^)+(0.1225P)^2^+6.7342P] where P=(Fo^2^+2Fc^2^)/3'
_refine_ls_weighting_scheme calc
_refine_ls_wR_factor_gt 0.1873
_refine_ls_wR_factor_ref 0.1910
_reflns_number_gt 3902
_reflns_number_total 4181
_reflns_threshold_expression F^2^>2.0\s(F^2^)
_cod_data_source_file ja5b00877_si_003.cif
_cod_data_source_block No120
_cod_depositor_comments 'Adding full bibliography for 4123606--4123614.cif.'
_cod_database_code 4123612

loop_
_symmetry_equiv_pos_site_id
_space_group_symop_operation_xyz
1 +X,+Y,+Z
2 1/4-X,1/4+Y,1/4+Z
3 1/4+X,1/4-Y,1/4+Z
4 1/2-X,-Y,1/2+Z
5 +X,1/2+Y,1/2+Z
6 1/4-X,3/4+Y,3/4+Z
7 1/4+X,3/4-Y,3/4+Z
8 1/2-X,1/2-Y,+Z
9 1/2+X,+Y,1/2+Z
10 3/4-X,1/4+Y,3/4+Z
11 3/4+X,1/4-Y,3/4+Z
12 -X,-Y,+Z
13 1/2+X,1/2+Y,+Z
14 3/4-X,3/4+Y,1/4+Z
15 3/4+X,3/4-Y,1/4+Z
16 -X,1/2-Y,1/2+Z

loop_
_atom_site_label
_atom_site_type_symbol
_atom_site_fract_x
_atom_site_fract_y
_atom_site_fract_z
_atom_site_U_iso_or_equiv
_atom_site_adp_type
_atom_site_occupancy
_atom_site_site_symmetry_multiplicity
_atom_site_calc_flag
_atom_site_refinement_flags
Cl91 Cl 0.21040(14) -0.1841(2) 0.9496(2) 0.1173(15) Uani 0.5 16 d .
O1 O 0.19443(8) 0.13883(10) 0.94180(10) 0.0300(4) Uani 1 16 d .
O2 O 0.22638(9) 0.09312(11) 0.72782(11) 0.0314(4) Uani 1 16 d .
O3 O 0.23079(12) 0.06847(17) 0.60676(14) 0.0579(7) Uani 1 16 d .
N1 N 0.08737(17) -0.09143(19) 0.97399(16) 0.0605(10) Uani 1 16 d .
C1 C 0.16195(11) 0.07291(14) 0.83135(14) 0.0245(5) Uani 1 16 d .
C2 C 0.13099(12) 0.00848(15) 0.80439(14) 0.0294(5) Uani 1 16 d .
C3 C 0.10707(13) -0.04520(16) 0.84997(16) 0.0355(6) Uani 1 16 d .
C4 C 0.11184(14) -0.03825(17) 0.92773(16) 0.0388(7) Uani 1 16 d .
C5 C 0.14347(14) 0.02438(17) 0.95463(15) 0.0374(7) Uani 1 16 d .
C6 C 0.16644(11) 0.07861(15) 0.90729(15) 0.0273(5) Uani 1 16 d .
C7 C 0.22138(10) 0.19336(13) 0.89857(14) 0.0236(5) Uani 1 16 d .
C8 C 0.25 0.25 0.9371(2) 0.0249(6) Uani 1 8 d .
C9 C 0.25 0.25 0.78524(18) 0.0224(6) Uani 1 8 d .
C10 C 0.21956(10) 0.19237(13) 0.82189(13) 0.0221(5) Uani 1 16 d .
C11 C 0.18633(10) 0.13184(13) 0.78031(13) 0.0227(5) Uani 1 16 d .
C12 C 0.14073(12) 0.16487(15) 0.72941(15) 0.0289(5) Uani 1 16 d .
C13 C 0.09297(12) 0.20968(16) 0.74693(19) 0.0372(6) Uani 1 16 d .
C14 C 0.05561(14) 0.2294(2) 0.6906(2) 0.0503(9) Uani 1 16 d .
C15 C 0.06574(17) 0.2053(2) 0.6187(2) 0.0595(12) Uani 1 16 d .
C16 C 0.11427(18) 0.1600(2) 0.60122(19) 0.0520(10) Uani 1 16 d .
C17 C 0.15146(14) 0.14192(17) 0.65774(16) 0.0365(6) Uani 1 16 d .
C18 C 0.20588(14) 0.09747(18) 0.65712(16) 0.0378(7) Uani 1 16 d .
C19 C 0.05198(17) -0.15374(19) 0.9460(2) 0.0489(9) Uani 1 16 d .
C20 C -0.0092(2) -0.1302(3) 0.9296(3) 0.0630(10) Uani 1 16 d .
C21 C 0.0774(2) -0.0712(3) 1.0534(3) 0.0751(15) Uani 1 16 d .
C22 C 0.1258(3) -0.0970(3) 1.1007(3) 0.0853(17) Uani 1 16 d .
C91 C 0.25 -0.25 1.0106(5) 0.079(5) Uani 0.5 8 d .
H2 H 0.12672 0.00243 0.75274 0.0352 Uiso 1 16 calc R
H3 H 0.08696 -0.08776 0.8295 0.0426 Uiso 1 16 calc R
H5 H 0.14923 0.0297 1.00611 0.0448 Uiso 1 16 calc R
H8 H 0.25 0.25 0.98939 0.0299 Uiso 1 8 calc R
H9 H 0.25 0.25 0.73299 0.0269 Uiso 1 8 calc R
H13 H 0.0862 0.22624 0.79597 0.0446 Uiso 1 16 calc R
H14 H 0.02254 0.25981 0.70117 0.0603 Uiso 1 16 calc R
H15 H 0.03951 0.21956 0.5809 0.0714 Uiso 1 16 calc R
H16 H 0.12109 0.1427 0.55243 0.0625 Uiso 1 16 calc R
H19A H 0.05149 -0.19591 0.98254 0.0587 Uiso 1 16 calc R
H19B H 0.06981 -0.17394 0.90039 0.0587 Uiso 1 16 calc R
H20A H -0.01021 -0.10099 0.88354 0.0757 Uiso 1 16 calc R
H20B H -0.02383 -0.09813 0.96979 0.0757 Uiso 1 16 calc R
H20C H -0.03334 -0.17624 0.92481 0.0757 Uiso 1 16 calc R
H21A H 0.07289 -0.01475 1.05802 0.0901 Uiso 1 16 calc R
H21B H 0.04112 -0.09554 1.0704 0.0901 Uiso 1 16 calc R
H22A H 0.16154 -0.07173 1.0849 0.1024 Uiso 1 16 calc R
H22B H 0.13017 -0.15287 1.09644 0.1024 Uiso 1 16 calc R
H22C H 0.11761 -0.0834 1.15194 0.1024 Uiso 1 16 calc R

loop_
_atom_site_aniso_label
_atom_site_aniso_U_11
_atom_site_aniso_U_22
_atom_site_aniso_U_33
_atom_site_aniso_U_12
_atom_site_aniso_U_13
_atom_site_aniso_U_23
Cl91 0.0904(18) 0.139(3) 0.122(3) -0.0311(19) 0.0437(19) -0.089(2)
O1 0.0409(11) 0.0288(9) 0.0202(8) -0.0122(8) -0.0010(8) 0.0013(7)
O2 0.0355(10) 0.0331(10) 0.0257(9) -0.0042(8) 0.0059(8) -0.0081(8)
O3 0.0723(17) 0.0681(16) 0.0332(12) -0.0226(14) 0.0222(12) -0.0176(11)
N1 0.095(3) 0.0537(18) 0.0327(14) -0.0498(18) -0.0121(16) 0.0086(13)
C1 0.0264(11) 0.0240(12) 0.0231(12) -0.0033(9) -0.0024(9) 0.0003(9)
C2 0.0364(13) 0.0290(12) 0.0227(12) -0.0063(10) -0.0054(10) -0.0005(10)
C3 0.0448(14) 0.0290(13) 0.0328(15) -0.0102(11) -0.0061(12) 0.0007(11)
C4 0.0545(17) 0.0332(14) 0.0287(14) -0.0189(13) -0.0081(13) 0.0060(11)
C5 0.0512(17) 0.0362(14) 0.0247(13) -0.0179(13) -0.0072(11) 0.0042(11)
C6 0.0310(12) 0.0266(12) 0.0244(12) -0.0076(9) -0.0036(10) -0.0032(10)
C7 0.0222(11) 0.0238(12) 0.0249(13) -0.0037(9) 0.0028(9) 0.0005(9)
C8 0.0256(15) 0.0293(16) 0.0198(15) -0.0042(13) 0.0000 0.0000
C9 0.0260(15) 0.0239(15) 0.0172(15) -0.0010(12) 0.0000 0.0000
C10 0.0223(11) 0.0235(11) 0.0205(11) -0.0025(8) -0.0008(8) -0.0008(9)
C11 0.0256(11) 0.0224(11) 0.0201(11) -0.0031(8) 0.0017(9) -0.0024(9)
C12 0.0331(12) 0.0275(12) 0.0262(12) -0.0108(10) -0.0055(11) 0.0064(10)
C13 0.0323(13) 0.0302(13) 0.0490(17) -0.0037(11) -0.0070(12) 0.0099(12)
C14 0.0379(15) 0.0433(17) 0.070(2) -0.0117(13) -0.0216(16) 0.0209(17)
C15 0.056(2) 0.059(2) 0.064(3) -0.0285(18) -0.0328(19) 0.0355(19)
C16 0.073(2) 0.054(2) 0.0287(14) -0.0374(18) -0.0160(16) 0.0115(13)
C17 0.0514(16) 0.0348(14) 0.0233(12) -0.0212(12) -0.0046(12) 0.0041(11)
C18 0.0534(17) 0.0384(14) 0.0217(13) -0.0188(13) 0.0078(12) -0.0064(11)
C19 0.070(2) 0.0361(15) 0.0406(18) -0.0290(15) -0.0089(16) 0.0075(14)
C20 0.077(3) 0.051(2) 0.062(2) -0.0208(19) 0.002(2) 0.0011(18)
C21 0.106(4) 0.071(3) 0.048(2) -0.051(3) -0.002(2) 0.009(2)
C22 0.115(4) 0.074(3) 0.067(3) -0.040(3) -0.022(3) 0.015(2)
C91 0.053(6) 0.167(14) 0.017(4) 0.034(8) 0.0000 0.0000

loop_
_atom_type_symbol
_atom_type_description
_atom_type_scat_dispersion_real
_atom_type_scat_dispersion_imag
_atom_type_scat_source
C C 0.0033 0.0016
;
International Tables for Crystallography
(Vol. C, Tables 4.2.6.8 and 6.1.1.4)
;
H H 0.0000 0.0000
;
International Tables for Crystallography
(Vol. C, Table 6.1.1.4)
;
Cl Cl 0.1484 0.1585
;
International Tables for Crystallography
(Vol. C, Tables 4.2.6.8 and 6.1.1.4)
;
N N 0.0061 0.0033
;
International Tables for Crystallography
(Vol. C, Tables 4.2.6.8 and 6.1.1.4)
;
O O 0.0106 0.0060
;
International Tables for Crystallography
(Vol. C, Tables 4.2.6.8 and 6.1.1.4)
;

loop_
_geom_angle_atom_site_label_1
_geom_angle_atom_site_label_2
_geom_angle_atom_site_label_3
_geom_angle
_geom_angle_publ_flag
_geom_angle_site_symmetry_3
C6 O1 C7 118.3(2) yes .
C11 O2 C18 111.1(2) yes .
C4 N1 C19 121.4(3) yes .
C4 N1 C21 119.6(3) yes .
C19 N1 C21 115.2(3) yes .
C2 C1 C6 116.0(2) yes .
C2 C1 C11 121.2(2) yes .
C6 C1 C11 122.7(2) yes .
C1 C2 C3 122.4(2) yes .
C2 C3 C4 120.9(3) yes .
N1 C4 C3 121.3(3) yes .
N1 C4 C5 121.7(3) yes .
C3 C4 C5 117.0(3) yes .
C4 C5 C6 120.9(3) yes .
O1 C6 C1 122.7(2) yes .
O1 C6 C5 114.5(2) yes .
C1 C6 C5 122.8(2) yes .
O1 C7 C8 114.7(2) yes .
O1 C7 C10 123.2(2) yes .
C8 C7 C10 122.1(2) yes .
C7 C8 C7 118.9(3) yes 8_555
C10 C9 C10 122.9(3) yes 8_555
C7 C10 C9 117.0(2) yes .
C7 C10 C11 121.7(2) yes .
C9 C10 C11 121.3(2) yes .
O2 C11 C1 108.85(19) yes .
O2 C11 C10 108.60(19) yes .
O2 C11 C12 102.30(19) yes .
C1 C11 C10 111.1(2) yes .
C1 C11 C12 112.1(2) yes .
C10 C11 C12 113.4(2) yes .
C11 C12 C13 128.8(3) yes .
C11 C12 C17 109.9(2) yes .
C13 C12 C17 121.3(3) yes .
C12 C13 C14 117.8(3) yes .
C13 C14 C15 121.0(3) yes .
C14 C15 C16 121.0(3) yes .
C15 C16 C17 117.3(3) yes .
C12 C17 C16 121.6(3) yes .
C12 C17 C18 108.1(3) yes .
C16 C17 C18 130.3(3) yes .
O2 C18 O3 121.9(3) yes .
O2 C18 C17 108.4(2) yes .
O3 C18 C17 129.7(3) yes .
N1 C19 C20 113.5(3) yes .
N1 C21 C22 111.7(4) yes .
Cl91 C91 Cl91 105.8(5) yes 8_545

loop_
_geom_bond_atom_site_label_1
_geom_bond_atom_site_label_2
_geom_bond_distance
_geom_bond_publ_flag
_geom_bond_site_symmetry_2
Cl91 C91 1.840(7) yes .
O1 C6 1.382(3) yes .
O1 C7 1.380(3) yes .
O2 C11 1.491(3) yes .
O2 C18 1.372(4) yes .
O3 C18 1.194(4) yes .
N1 C4 1.372(4) yes .
N1 C19 1.451(5) yes .
N1 C21 1.504(5) yes .
C1 C2 1.417(4) yes .
C1 C6 1.388(4) yes .
C1 C11 1.493(3) yes .
C2 C3 1.365(4) yes .
C3 C4 1.423(4) yes .
C4 C5 1.400(4) yes .
C5 C6 1.383(4) yes .
C7 C8 1.378(3) yes .
C7 C10 1.395(3) yes .
C9 C10 1.394(3) yes .
C9 C10 1.394(3) yes 8_555
C10 C11 1.507(3) yes .
C11 C12 1.517(4) yes .
C12 C13 1.389(4) yes .
C12 C17 1.385(4) yes .
C13 C14 1.383(5) yes .
C14 C15 1.393(6) yes .
C15 C16 1.408(6) yes .
C16 C17 1.377(5) yes .
C17 C18 1.478(5) yes .
C19 C20 1.503(6) yes .
C21 C22 1.481(8) yes .
